data_1564168
loop_
_publ_author_name
'I., Mantasha'
'Saleh, Hatem A.M.'
'Qasem, Khalil M.A.'
'Shahid, M.'
'Mehtab, Mohd'
'Ahmad, Musheer'

_publ_section_title
;
 Efficient and selective adsorption and separation of methylene blue (MB)
 from mixture of dyes in aqueous environment employing a Cu(II) based
 metal organic framework
;
_journal_name_full 'Inorganica Chimica Acta'
_journal_page_first 119787
_journal_paper_doi 10.1016/j.ica.2020.119787
_journal_volume 511
_journal_year 2020
_chemical_formula_moiety 'C18 H13 Cu2 O15, 2(H2 O)'
_chemical_formula_sum 'C18 H17 Cu2 O17'
_chemical_formula_weight 632.42
_space_group_crystal_system monoclinic
_space_group_IT_number 15
_space_group_name_Hall '-C 2yc'
_space_group_name_H-M_alt 'C 1 2/c 1'
_symmetry_Int_Tables_number 15
_atom_sites_solution_primary iterative
_cell_angle_alpha 90
_cell_angle_beta 97.669(5)
_cell_angle_gamma 90
_cell_formula_units_Z 4
_cell_length_a 7.7174(11)
_cell_length_b 11.3008(11)
_cell_length_c 24.068(2)
_cell_measurement_reflns_used 3092
_cell_measurement_temperature 100(2)
_cell_measurement_theta_max 25.00
_cell_measurement_theta_min 2.81
_cell_volume 2080.3(4)
_computing_cell_refinement 'SAINT V8.38A (?, 2016)'
_computing_data_reduction 'SAINT V8.38A (?, 2016)'
_computing_molecular_graphics 'Olex2 (Dolomanov et al., 2009)'
_computing_publication_material 'Olex2 (Dolomanov et al., 2009)'
_computing_structure_refinement 'olex2.refine (Bourhis et al., 2015)'
_computing_structure_solution 'olex2.solve (Bourhis et al., 2015)'
_diffrn_ambient_temperature 100(2)
_diffrn_measured_fraction_theta_full 0.9995
_diffrn_measured_fraction_theta_max 0.9995
_diffrn_measurement_device_type 'Bruker APEX-II CCD'
_diffrn_measurement_method '\f and \w scans'
_diffrn_radiation_type 'Mo K\a'
_diffrn_radiation_wavelength 0.71073
_diffrn_reflns_av_R_equivalents 0.1024
_diffrn_reflns_av_unetI/netI 0.0759
_diffrn_reflns_limit_h_max 10
_diffrn_reflns_limit_h_min -9
_diffrn_reflns_limit_k_max 14
_diffrn_reflns_limit_k_min -15
_diffrn_reflns_limit_l_max 32
_diffrn_reflns_limit_l_min -30
_diffrn_reflns_number 11048
_diffrn_reflns_theta_full 25.0397
_diffrn_reflns_theta_max 25.04
_diffrn_reflns_theta_min 3.22
_exptl_absorpt_coefficient_mu 2.140
_exptl_absorpt_correction_T_max 0.7457
_exptl_absorpt_correction_T_min 0.4165
_exptl_absorpt_correction_type multi-scan
_exptl_absorpt_process_details
;
SADABS-2016/2 (Bruker,2016/2) was used for absorption correction.
wR2(int) was 0.1748 before and 0.0731 after correction.
The Ratio of minimum to maximum transmission is 0.5585.
The \l/2 correction factor is Not present.
;
_exptl_crystal_colour blue
_exptl_crystal_colour_primary blue
_exptl_crystal_density_diffrn 2.0191
_exptl_crystal_description block
_exptl_crystal_F_000 1276
_exptl_crystal_size_max 0.33
_exptl_crystal_size_mid 0.21
_exptl_crystal_size_min 0.15
_refine_diff_density_max 0.5309
_refine_diff_density_min -0.9628
_refine_diff_density_rms 0.1359
_refine_ls_d_res_high 0.8396
_refine_ls_d_res_low 6.3341
_refine_ls_goodness_of_fit_ref 1.0898
_refine_ls_hydrogen_treatment mixed
_refine_ls_matrix_type full
_refine_ls_number_constraints 15
_refine_ls_number_parameters 170
_refine_ls_number_reflns 1841
_refine_ls_number_restraints 0
_refine_ls_restrained_S_all 1.0898
_refine_ls_R_factor_all 0.0473
_refine_ls_R_factor_gt 0.0379
_refine_ls_shift/su_max 0.0003
_refine_ls_shift/su_mean 0.0000
_refine_ls_structure_factor_coef Fsqd
_refine_ls_weighting_details 'w=1/[\s^2^(Fo^2^)+(0.0400P)^2^+5.9387P] where P=(Fo^2^+2Fc^2^)/3'
_refine_ls_weighting_scheme calc
_refine_ls_wR_factor_gt 0.0963
_refine_ls_wR_factor_ref 0.1060
_reflns_Friedel_coverage 0.0
_reflns_limit_h_max 9
_reflns_limit_h_min -9
_reflns_limit_k_max 13
_reflns_limit_k_min 0
_reflns_limit_l_max 28
_reflns_limit_l_min 0
_reflns_number_gt 1567
_reflns_number_total 1841
_reflns_threshold_expression I>=2u(I)
_cod_data_source_file ICA-2020-511-119787.cif
_cod_data_source_block 24octd
_cod_original_sg_symbol_H-M 'C 2/c '
_cod_database_code 1564168
_olex2_refinement_description
;
1. Fixed Uiso
 At 1.2 times of:
  All C(H) groups
 At 1.5 times of:
  All O(H) groups, All O(H,H) groups
2. Others
 Fixed Sof: H8(0.5)
3.a Free rotating group:
 O8(H8,O9,H9a,H9b)
3.b Rotating group:
 O7(H7a,H7b)
3.c Aromatic/amide H refined with riding coordinates:
 C3(H3a), C7(H7), C6(H6)
3.d Idealised tetrahedral OH refined as rotating group:
 O3(H3)
;

loop_
_space_group_symop_id
_space_group_symop_operation_xyz
1 x,y,z
2 -x,y,-z+1/2
3 -x,-y,-z
4 x,-y,z-1/2
5 x+1/2,y+1/2,z
6 -x+1/2,y+1/2,-z+1/2
7 -x+1/2,-y+1/2,-z
8 x+1/2,-y+1/2,z-1/2

loop_
_atom_site_label
_atom_site_type_symbol
_atom_site_fract_x
_atom_site_fract_y
_atom_site_fract_z
_atom_site_U_iso_or_equiv
_atom_site_adp_type
_atom_site_occupancy
_atom_site_site_symmetry_order
_atom_site_refinement_flags_posn
_atom_site_refinement_flags_adp
_atom_site_refinement_flags_occupancy
Cu1 Cu 0.27129(6) 0.05566(4) 0.245013(18) 0.01079(18) Uani 1.000000 1 . . .
O1 O 0.3847(4) -0.0595(2) 0.29724(11) 0.0133(6) Uani 1.000000 1 . . .
O2 O 0.6716(4) -0.0263(2) 0.32147(11) 0.0120(6) Uani 1.000000 1 . . .
O3 O 0.8081(4) -0.0109(3) 0.52897(11) 0.0166(6) Uani 1.000000 1 . . .
H3 H 0.868(4) 0.007(3) 0.5597(3) 0.0249(10) Uiso 1.000000 1 GR . .
O4 O 0.6693(4) -0.1327(3) 0.58276(11) 0.0189(7) Uani 1.000000 1 . . .
O5 O 0.3712(3) -0.3376(2) 0.30527(11) 0.0122(6) Uani 1.000000 1 . . .
O6 O 0.1248(4) -0.2624(3) 0.32842(12) 0.0196(7) Uani 1.000000 1 . . .
O7 O 0.2197(4) 0.1554(2) 0.30668(11) 0.0154(6) Uani 1.000000 1 . . .
H7a H 0.266(4) 0.1246(16) 0.33836(14) 0.0231(9) Uiso 1.000000 1 GR . .
H7b H 0.1077(6) 0.154(2) 0.3082(9) 0.0231(9) Uiso 1.000000 1 GR . .
O8 O 0.0 -0.0591(3) 0.25 0.0156(9) Uani 1.000000 2 S T P
H8 H -0.0417(7) -0.1120(4) 0.2255(2) 0.0234(13) Uiso 0.500000 1 G . .
O9 O 0.9939(3) 0.0782(3) 0.61596(8) 0.0256(7) Uani 1.000000 1 G . .
H9a H 0.9405(7) 0.1306(8) 0.6340(3) 0.0383(11) Uiso 1.000000 1 G . .
H9b H 1.0856(6) 0.0522(4) 0.63747(19) 0.0383(11) Uiso 1.000000 1 G . .
C1 C 0.5248(5) -0.0681(3) 0.32970(15) 0.0096(8) Uani 1.000000 1 . . .
C2 C 0.5154(5) -0.1310(3) 0.38379(15) 0.0101(8) Uani 1.000000 1 . . .
C3 C 0.6152(5) -0.0910(3) 0.43222(15) 0.0090(8) Uani 1.000000 1 . . .
H3a H 0.6977(5) -0.0294(3) 0.43009(15) 0.0109(9) Uiso 1.000000 1 R . .
C4 C 0.5957(5) -0.1403(3) 0.48398(15) 0.0114(8) Uani 1.000000 1 . . .
C5 C 0.6955(5) -0.0946(3) 0.53707(16) 0.0124(8) Uani 1.000000 1 . . .
C6 C 0.4797(5) -0.2329(3) 0.48705(16) 0.0128(8) Uani 1.000000 1 . . .
H6 H 0.4689(5) -0.2685(3) 0.52218(16) 0.0154(10) Uiso 1.000000 1 R . .
C7 C 0.3798(5) -0.2734(3) 0.43888(16) 0.0131(8) Uani 1.000000 1 . . .
H7 H 0.3002(5) -0.3367(3) 0.44121(16) 0.0157(10) Uiso 1.000000 1 R . .
C8 C 0.3941(5) -0.2228(3) 0.38715(16) 0.0101(8) Uani 1.000000 1 . . .
C9 C 0.2858(5) -0.2745(3) 0.33633(16) 0.0134(8) Uani 1.000000 1 . . .

loop_
_atom_site_aniso_label
_atom_site_aniso_U_11
_atom_site_aniso_U_22
_atom_site_aniso_U_33
_atom_site_aniso_U_12
_atom_site_aniso_U_13
_atom_site_aniso_U_23
Cu1 0.0135(3) 0.0123(3) 0.0062(3) 0.00237(18) 0.0003(2) 0.00086(17)
O1 0.0124(15) 0.0173(15) 0.0096(14) 0.0003(11) -0.0011(12) 0.0027(11)
O2 0.0146(15) 0.0156(14) 0.0051(13) -0.0023(11) -0.0003(11) 0.0007(11)
O3 0.0201(16) 0.0176(15) 0.0108(14) -0.0018(12) -0.0029(12) -0.0017(11)
O4 0.0294(18) 0.0197(16) 0.0071(14) -0.0009(13) 0.0005(12) 0.0009(12)
O5 0.0123(14) 0.0145(14) 0.0097(13) -0.0015(11) 0.0007(11) -0.0039(11)
O6 0.0135(16) 0.0251(17) 0.0199(16) -0.0019(12) 0.0012(12) -0.0085(13)
O7 0.0149(15) 0.0211(15) 0.0093(14) 0.0024(12) -0.0017(11) 0.0003(12)
O8 0.014(2) 0.019(2) 0.013(2) -0.000000 -0.0014(17) 0.000000
O9 0.0205(17) 0.0284(18) 0.0255(17) 0.0060(14) -0.0052(14) -0.0094(14)
C1 0.014(2) 0.0077(18) 0.0071(19) 0.0028(15) 0.0025(17) -0.0033(14)
C2 0.012(2) 0.0099(19) 0.0087(19) 0.0015(15) 0.0010(16) 0.0006(14)
C3 0.0060(19) 0.0081(18) 0.013(2) 0.0035(15) 0.0021(15) 0.0006(15)
C4 0.013(2) 0.0129(19) 0.0080(19) 0.0060(16) -0.0004(16) -0.0019(15)
C5 0.013(2) 0.0119(19) 0.012(2) 0.0045(16) -0.0000(16) -0.0015(16)
C6 0.017(2) 0.014(2) 0.0071(18) 0.0059(17) 0.0033(16) 0.0022(15)
C7 0.016(2) 0.0106(19) 0.014(2) 0.0003(16) 0.0051(16) 0.0008(16)
C8 0.0097(19) 0.0105(18) 0.0106(19) 0.0016(15) 0.0032(15) -0.0029(15)
C9 0.015(2) 0.0103(19) 0.015(2) -0.0016(16) 0.0016(17) 0.0016(16)

loop_
_atom_type_symbol
_atom_type_scat_dispersion_real
_atom_type_scat_dispersion_imag
_atom_type_scat_Cromer_Mann_a1
_atom_type_scat_Cromer_Mann_a2
_atom_type_scat_Cromer_Mann_a3
_atom_type_scat_Cromer_Mann_a4
_atom_type_scat_Cromer_Mann_b1
_atom_type_scat_Cromer_Mann_b2
_atom_type_scat_Cromer_Mann_b3
_atom_type_scat_Cromer_Mann_b4
_atom_type_scat_Cromer_Mann_c
_atom_type_scat_source
_atom_type_scat_dispersion_source
H 0.00000 0.00000 0.49300 0.32291 0.14019 0.04081 10.51090 26.12570 3.14236 57.79970 0.0030380000826 'International Tables Volume C Table 6.1.1.4 (pp. 500-502)' 'Henke, Gullikson and Davis, At. Data and Nucl. Data Tables, 1993, 54, 2'
C 0.00347 0.00161 2.31000 1.02000 1.58860 0.86500 20.84390 10.20750 0.56870 51.65120 0.215599998832 'International Tables Volume C Table 6.1.1.4 (pp. 500-502)' 'Henke, Gullikson and Davis, At. Data and Nucl. Data Tables, 1993, 54, 2'
Cu 0.34125 1.28947 13.33800 7.16760 5.61580 1.67350 3.58280 0.24700 11.39660 64.81260 1.19099998474 'International Tables Volume C Table 6.1.1.4 (pp. 500-502)' 'Henke, Gullikson and Davis, At. Data and Nucl. Data Tables, 1993, 54, 2'
O 0.01158 0.00611 3.04850 2.28680 1.54630 0.86700 13.27710 5.70110 0.32390 32.90890 0.250800013542 'International Tables Volume C Table 6.1.1.4 (pp. 500-502)' 'Henke, Gullikson and Davis, At. Data and Nucl. Data Tables, 1993, 54, 2'

loop_
_geom_angle_atom_site_label_1
_geom_angle_atom_site_label_2
_geom_angle_atom_site_label_3
_geom_angle
_geom_angle_site_symmetry_1
_geom_angle_site_symmetry_3
O2 Cu1 O1 94.66(11) 2_655 .
O5 Cu1 O1 172.51(11) 6 .
O5 Cu1 O2 87.42(11) 6 2_655
O7 Cu1 O1 90.85(11) . .
O7 Cu1 O2 172.98(11) . 2_655
O7 Cu1 O5 87.66(11) . 6
O8 Cu1 O1 85.89(10) . .
O8 Cu1 O2 94.36(9) . 2_655
O8 Cu1 O5 86.77(10) . 6
O8 Cu1 O7 90.36(10) . .
C1 O1 Cu1 137.5(2) . .
C1 O2 Cu1 127.6(2) . 2_655
C5 O3 H3 109.5 . .
C9 O5 Cu1 114.7(2) . 6_545
H7a O7 Cu1 109.6 . .
H7b O7 Cu1 109.1 . .
H7b O7 H7a 104.5 . .
Cu1 O8 Cu1 116.91(15) 2 .
H8 O8 Cu1 98.8(3) 2 .
H8 O8 Cu1 124.4(5) 2 2
H8 O8 Cu1 98.8(3) . 2
H8 O8 Cu1 124.4(5) . .
H8 O8 H8 93.3(4) 2 .
H9b O9 H9a 109.5 . .
O2 C1 O1 126.1(3) . .
C2 C1 O1 116.3(3) . .
C2 C1 O2 117.5(3) . .
C3 C2 C1 119.5(3) . .
C8 C2 C1 120.7(3) . .
C8 C2 C3 119.5(3) . .
H3a C3 C2 119.7(2) . .
C4 C3 C2 120.6(4) . .
C4 C3 H3a 119.7(2) . .
C5 C4 C3 121.5(4) . .
C6 C4 C3 119.9(4) . .
C6 C4 C5 118.6(3) . .
O4 C5 O3 125.3(4) . .
C4 C5 O3 113.4(3) . .
C4 C5 O4 121.3(4) . .
H6 C6 C4 120.1(2) . .
C7 C6 C4 119.8(4) . .
C7 C6 H6 120.1(2) . .
H7 C7 C6 119.5(2) . .
C8 C7 C6 121.0(4) . .
C8 C7 H7 119.5(2) . .
C7 C8 C2 119.2(4) . .
C9 C8 C2 122.8(3) . .
C9 C8 C7 117.9(4) . .
O6 C9 O5 123.8(4) . .
C8 C9 O5 114.7(3) . .
C8 C9 O6 121.3(4) . .

loop_
_geom_bond_atom_site_label_1
_geom_bond_atom_site_label_2
_geom_bond_distance
_geom_bond_site_symmetry_2
Cu1 O1 1.935(3) .
Cu1 O2 1.950(3) 2_655
Cu1 O5 1.942(3) 6
Cu1 O7 1.947(3) .
Cu1 O8 2.479(2) .
O1 C1 1.251(5) .
O2 C1 1.267(5) .
O3 H3 0.8400 .
O3 C5 1.317(5) .
O4 C5 1.223(5) .
O5 C9 1.278(5) .
O6 C9 1.239(5) .
O7 H7a 0.8699 .
O7 H7b 0.8700 .
O8 H8 0.8699 2
O8 H8 0.8699 .
O9 H9a 0.8700 .
O9 H9b 0.8700 .
C1 C2 1.493(5) .
C2 C3 1.384(5) .
C2 C8 1.407(5) .
C3 H3a 0.9500 .
C3 C4 1.391(5) .
C4 C5 1.493(5) .
C4 C6 1.386(6) .
C6 H6 0.9500 .
C6 C7 1.382(6) .
C7 H7 0.9500 .
C7 C8 1.388(5) .
C8 C9 1.504(5) .
